data_4325674
loop_
_publ_author_name
'Anna M. Kutasi'
'David R. Turner'
'Paul Jensen'
'Boujemaa Moubaraki'
'Stuart R. Batten'
'Keith S. Murray'

_publ_contact_author_address
;School of Chemistry
Monash University
Clayton
VIC 3800
Australia    
;
_publ_contact_author_email keith.murray@monash.edu
_publ_contact_author_fax '+61 3 9905 4597'
_publ_contact_author_name 'Keith S. Murray'
_publ_contact_author_phone '+61 3 9905 4512'
_publ_section_title
;
 Coordination Polymers of Hexacyanotrimethylenecyclopropanediide and Its
 Monoanionic Radical: Synthesis, Structure, and Magnetic Properties
;
_journal_name_full 'Inorganic Chemistry'
_journal_page_first 6673
_journal_page_last 6684
_journal_paper_doi 10.1021/ic200591u
_journal_volume 50
_journal_year 2011
_chemical_formula_moiety 'C30 H24 N12 O6 Zn2'
_chemical_formula_sum 'C30 H24 N12 O6 Zn2'
_chemical_formula_weight 779.35
_chemical_name_systematic
; 

 ? 

;
_space_group_IT_number 2
_symmetry_cell_setting triclinic
_symmetry_space_group_name_Hall '-P 1'
_symmetry_space_group_name_H-M 'P -1'
_atom_sites_solution_hydrogens geom
_atom_sites_solution_primary direct
_atom_sites_solution_secondary difmap
_audit_creation_method SHELXL-97
_cell_angle_alpha 87.501(2)
_cell_angle_beta 81.428(2)
_cell_angle_gamma 85.617(2)
_cell_formula_units_Z 1
_cell_length_a 7.7992(4)
_cell_length_b 8.8762(5)
_cell_length_c 12.4565(6)
_cell_measurement_reflns_used 11357
_cell_measurement_temperature 123(2)
_cell_measurement_theta_max 30.51
_cell_measurement_theta_min 3.68
_cell_volume 849.75(8)
_computing_cell_refinement 'Bruker XSCANS'
_computing_data_collection 'Bruker XSCANS'
_computing_data_reduction 'Bruker SHELXTL'
_computing_molecular_graphics 'Bruker SHELXTL'
_computing_publication_material 'Bruker SHELXTL'
_computing_structure_refinement 'SHELXL-97 (Sheldrick, 1997)'
_computing_structure_solution 'SHELXS-97 (Sheldrick, 1990)'
_diffrn_ambient_temperature 123(2)
_diffrn_measured_fraction_theta_full 0.996
_diffrn_measured_fraction_theta_max 0.991
_diffrn_measurement_device_type 'Apex X8'
_diffrn_measurement_method 'phi and omega scans'
_diffrn_radiation_monochromator graphite
_diffrn_radiation_source 'fine-focus sealed tube'
_diffrn_radiation_type MoK\a
_diffrn_radiation_wavelength 0.71073
_diffrn_reflns_av_R_equivalents 0.0215
_diffrn_reflns_av_sigmaI/netI 0.0330
_diffrn_reflns_limit_h_max 10
_diffrn_reflns_limit_h_min -11
_diffrn_reflns_limit_k_max 12
_diffrn_reflns_limit_k_min -12
_diffrn_reflns_limit_l_max 17
_diffrn_reflns_limit_l_min -17
_diffrn_reflns_number 11357
_diffrn_reflns_theta_full 27.50
_diffrn_reflns_theta_max 30.51
_diffrn_reflns_theta_min 3.63
_exptl_absorpt_coefficient_mu 1.472
_exptl_absorpt_correction_type none
_exptl_absorpt_process_details none
_exptl_crystal_colour colourless
_exptl_crystal_density_diffrn 1.523
_exptl_crystal_description block
_exptl_crystal_F_000 396
_exptl_crystal_size_max 0.40
_exptl_crystal_size_mid 0.10
_exptl_crystal_size_min 0.05
_refine_diff_density_max 0.369
_refine_diff_density_min -0.357
_refine_diff_density_rms 0.068
_refine_ls_extinction_method none
_refine_ls_goodness_of_fit_ref 1.118
_refine_ls_hydrogen_treatment mixed
_refine_ls_matrix_type full
_refine_ls_number_parameters 244
_refine_ls_number_reflns 5154
_refine_ls_number_restraints 3
_refine_ls_restrained_S_all 1.118
_refine_ls_R_factor_all 0.0383
_refine_ls_R_factor_gt 0.0340
_refine_ls_shift/su_max 0.000
_refine_ls_shift/su_mean 0.000
_refine_ls_structure_factor_coef Fsqd
_refine_ls_weighting_details 'calc w=1/[\s^2^(Fo^2^)+(0.0211P)^2^+0.5393P] where P=(Fo^2^+2Fc^2^)/3'
_refine_ls_weighting_scheme calc
_refine_ls_wR_factor_gt 0.0703
_refine_ls_wR_factor_ref 0.0729
_reflns_number_gt 4722
_reflns_number_total 5154
_reflns_threshold_expression >2sigma(I)
_cod_data_source_file ic200591u_si_001_8.cif
_cod_data_source_block 3Zn
_cod_database_code 4325674

loop_
_symmetry_equiv_pos_as_xyz
'x, y, z'
'-x, -y, -z'

loop_
_atom_site_label
_atom_site_type_symbol
_atom_site_fract_x
_atom_site_fract_y
_atom_site_fract_z
_atom_site_U_iso_or_equiv
_atom_site_adp_type
_atom_site_occupancy
_atom_site_symmetry_multiplicity
_atom_site_calc_flag
_atom_site_refinement_flags
Zn1 Zn 0.0000 0.5000 0.5000 0.01230(6) Uani 1 2 d S
O1 O 0.04364(17) 0.52073(16) 0.65955(10) 0.0234(3) Uani 1 1 d D
C1 C -0.0245(2) 0.6380(2) 0.73192(14) 0.0211(3) Uani 1 1 d .
H1C H -0.0230 0.7356 0.6920 0.032 Uiso 1 1 calc R
H1A H 0.0469 0.6394 0.7902 0.032 Uiso 1 1 calc R
H1B H -0.1443 0.6197 0.7633 0.032 Uiso 1 1 calc R
Zn2 Zn 0.0000 0.0000 1.0000 0.01474(7) Uani 1 2 d S
O2 O 0.17116(16) 0.15017(15) 1.04336(10) 0.0209(3) Uani 1 1 d D
C2 C 0.3201(3) 0.2019(4) 0.97418(18) 0.0475(7) Uani 1 1 d .
H2C H 0.3959 0.1147 0.9464 0.071 Uiso 1 1 calc R
H2B H 0.3840 0.2639 1.0156 0.071 Uiso 1 1 calc R
H2A H 0.2824 0.2625 0.9132 0.071 Uiso 1 1 calc R
O3 O 0.18180(17) -0.18206(15) 1.02710(10) 0.0231(3) Uani 1 1 d D
C3 C 0.1548(4) -0.3074(3) 1.10150(19) 0.0445(6) Uani 1 1 d .
H3B H 0.1370 -0.2720 1.1760 0.067 Uiso 1 1 calc R
H3C H 0.2568 -0.3798 1.0913 0.067 Uiso 1 1 calc R
H3A H 0.0519 -0.3568 1.0884 0.067 Uiso 1 1 calc R
C101 C 0.27609(19) -0.08326(17) 0.57057(12) 0.0114(3) Uani 1 1 d .
C102 C 0.37094(19) -0.14423(17) 0.47733(12) 0.0116(3) Uani 1 1 d .
C103 C 0.39312(19) -0.20676(17) 0.57914(12) 0.0118(3) Uani 1 1 d .
C110 C 0.15694(19) 0.02480(17) 0.62542(12) 0.0118(3) Uani 1 1 d .
C111 C 0.08426(19) 0.15158(18) 0.57208(12) 0.0119(3) Uani 1 1 d .
N112 N 0.02520(17) 0.25774(16) 0.53055(11) 0.0157(3) Uani 1 1 d .
C113 C 0.12635(19) 0.01855(17) 0.74012(13) 0.0123(3) Uani 1 1 d .
N114 N 0.10342(19) 0.01287(16) 0.83345(11) 0.0175(3) Uani 1 1 d .
C120 C 0.42272(19) -0.14784(18) 0.36514(12) 0.0125(3) Uani 1 1 d .
C121 C 0.55409(19) -0.25805(18) 0.32381(12) 0.0124(3) Uani 1 1 d .
N122 N 0.66324(18) -0.34740(16) 0.29374(11) 0.0176(3) Uani 1 1 d .
C123 C 0.3498(2) -0.04444(18) 0.29199(13) 0.0142(3) Uani 1 1 d .
N124 N 0.2918(2) 0.03938(19) 0.23142(12) 0.0229(3) Uani 1 1 d .
C130 C 0.47690(19) -0.31278(18) 0.64380(12) 0.0129(3) Uani 1 1 d .
C131 C 0.4287(2) -0.31502(19) 0.75785(13) 0.0162(3) Uani 1 1 d .
N132 N 0.3828(2) -0.3131(2) 0.84995(13) 0.0255(3) Uani 1 1 d .
C133 C 0.61405(19) -0.41140(18) 0.59657(12) 0.0126(3) Uani 1 1 d .
N134 N 0.72872(17) -0.48933(16) 0.55636(11) 0.0168(3) Uani 1 1 d .
H1 H 0.137(2) 0.479(3) 0.677(2) 0.036(7) Uiso 1 1 d D
H3 H 0.248(3) -0.216(3) 0.9716(15) 0.049(8) Uiso 1 1 d D
H2 H 0.199(3) 0.119(3) 1.1045(12) 0.043(7) Uiso 1 1 d D

loop_
_atom_site_aniso_label
_atom_site_aniso_U_11
_atom_site_aniso_U_22
_atom_site_aniso_U_33
_atom_site_aniso_U_23
_atom_site_aniso_U_13
_atom_site_aniso_U_12
Zn1 0.01243(11) 0.01201(12) 0.01119(12) 0.00042(9) -0.00051(9) 0.00450(9)
O1 0.0252(6) 0.0272(7) 0.0168(6) -0.0076(5) -0.0072(5) 0.0159(5)
C1 0.0257(8) 0.0182(8) 0.0186(8) -0.0055(6) -0.0021(6) 0.0036(7)
Zn2 0.01866(13) 0.01618(13) 0.00815(12) 0.00040(9) 0.00025(9) 0.00192(10)
O2 0.0259(6) 0.0256(7) 0.0120(6) 0.0049(5) -0.0048(5) -0.0053(5)
C2 0.0448(13) 0.080(2) 0.0219(10) 0.0062(11) -0.0047(9) -0.0362(13)
O3 0.0290(7) 0.0239(7) 0.0129(6) 0.0016(5) 0.0021(5) 0.0090(5)
C3 0.0605(15) 0.0300(12) 0.0328(12) 0.0142(9) 0.0124(11) 0.0167(11)
C101 0.0122(6) 0.0112(7) 0.0106(6) 0.0013(5) -0.0018(5) -0.0004(5)
C102 0.0114(6) 0.0108(7) 0.0123(7) -0.0005(5) -0.0017(5) 0.0005(5)
C103 0.0124(6) 0.0111(7) 0.0115(7) -0.0014(5) -0.0005(5) 0.0002(5)
C110 0.0138(6) 0.0111(7) 0.0095(6) 0.0004(5) -0.0001(5) 0.0024(5)
C111 0.0110(6) 0.0132(7) 0.0108(6) -0.0028(5) 0.0009(5) 0.0004(5)
N112 0.0158(6) 0.0143(6) 0.0155(6) 0.0000(5) -0.0003(5) 0.0034(5)
C113 0.0119(6) 0.0101(6) 0.0141(7) -0.0008(5) -0.0004(5) 0.0015(5)
N114 0.0218(7) 0.0167(7) 0.0125(6) -0.0001(5) 0.0001(5) 0.0031(5)
C120 0.0127(6) 0.0139(7) 0.0101(6) 0.0002(5) -0.0005(5) 0.0017(5)
C121 0.0149(6) 0.0133(7) 0.0088(6) 0.0005(5) -0.0012(5) -0.0009(5)
N122 0.0191(6) 0.0177(7) 0.0146(6) 0.0010(5) -0.0002(5) 0.0018(5)
C123 0.0152(7) 0.0159(7) 0.0106(7) -0.0017(6) -0.0001(5) 0.0015(6)
N124 0.0272(7) 0.0252(8) 0.0154(7) 0.0012(6) -0.0043(6) 0.0051(6)
C130 0.0137(6) 0.0128(7) 0.0113(7) 0.0002(5) -0.0012(5) 0.0029(5)
C131 0.0165(7) 0.0150(7) 0.0159(7) 0.0006(6) -0.0029(6) 0.0057(6)
N132 0.0277(8) 0.0306(9) 0.0159(7) -0.0005(6) -0.0011(6) 0.0084(7)
C133 0.0135(6) 0.0124(7) 0.0119(7) 0.0018(5) -0.0027(5) -0.0006(5)
N134 0.0148(6) 0.0174(7) 0.0168(7) 0.0032(5) -0.0004(5) 0.0025(5)

loop_
_atom_type_symbol
_atom_type_description
_atom_type_scat_dispersion_real
_atom_type_scat_dispersion_imag
_atom_type_scat_source
C C 0.0033 0.0016 'International Tables Vol C Tables 4.2.6.8 and 6.1.1.4'
H H 0.0000 0.0000 'International Tables Vol C Tables 4.2.6.8 and 6.1.1.4'
N N 0.0061 0.0033 'International Tables Vol C Tables 4.2.6.8 and 6.1.1.4'
O O 0.0106 0.0060 'International Tables Vol C Tables 4.2.6.8 and 6.1.1.4'
Zn Zn 0.2839 1.4301 'International Tables Vol C Tables 4.2.6.8 and 6.1.1.4'

loop_
_geom_angle_atom_site_label_1
_geom_angle_atom_site_label_2
_geom_angle_atom_site_label_3
_geom_angle
_geom_angle_site_symmetry_1
_geom_angle_site_symmetry_3
O1 Zn1 O1 180.0 2_566 .
O1 Zn1 N134 91.14(5) 2_566 1_465
O1 Zn1 N134 88.86(5) . 1_465
O1 Zn1 N134 88.86(5) 2_566 2_656
O1 Zn1 N134 91.14(5) . 2_656
N134 Zn1 N134 180.0 1_465 2_656
O1 Zn1 N112 86.59(5) 2_566 2_566
O1 Zn1 N112 93.41(5) . 2_566
N134 Zn1 N112 87.92(5) 1_465 2_566
N134 Zn1 N112 92.08(5) 2_656 2_566
O1 Zn1 N112 93.41(5) 2_566 .
O1 Zn1 N112 86.59(5) . .
N134 Zn1 N112 92.08(5) 1_465 .
N134 Zn1 N112 87.92(5) 2_656 .
N112 Zn1 N112 180.000(1) 2_566 .
C1 O1 Zn1 127.47(11) . .
C1 O1 H1 110.6(17) . .
Zn1 O1 H1 117.5(17) . .
O1 C1 H1C 109.5 . .
O1 C1 H1A 109.5 . .
H1C C1 H1A 109.5 . .
O1 C1 H1B 109.5 . .
H1C C1 H1B 109.5 . .
H1A C1 H1B 109.5 . .
O2 Zn2 O2 180.00(5) . 2_557
O2 Zn2 N114 93.41(5) . .
O2 Zn2 N114 86.59(5) 2_557 .
O2 Zn2 N114 86.59(5) . 2_557
O2 Zn2 N114 93.41(5) 2_557 2_557
N114 Zn2 N114 180.000(1) . 2_557
O2 Zn2 O3 90.82(5) . 2_557
O2 Zn2 O3 89.18(5) 2_557 2_557
N114 Zn2 O3 88.99(5) . 2_557
N114 Zn2 O3 91.01(5) 2_557 2_557
O2 Zn2 O3 89.18(5) . .
O2 Zn2 O3 90.82(5) 2_557 .
N114 Zn2 O3 91.01(5) . .
N114 Zn2 O3 88.99(5) 2_557 .
O3 Zn2 O3 180.0 2_557 .
C2 O2 Zn2 125.51(13) . .
C2 O2 H2 110.3(18) . .
Zn2 O2 H2 107.3(18) . .
O2 C2 H2C 109.5 . .
O2 C2 H2B 109.5 . .
H2C C2 H2B 109.5 . .
O2 C2 H2A 109.5 . .
H2C C2 H2A 109.5 . .
H2B C2 H2A 109.5 . .
C3 O3 Zn2 127.15(13) . .
C3 O3 H3 106.5(19) . .
Zn2 O3 H3 116.7(19) . .
O3 C3 H3B 109.5 . .
O3 C3 H3C 109.5 . .
H3B C3 H3C 109.5 . .
O3 C3 H3A 109.5 . .
H3B C3 H3A 109.5 . .
H3C C3 H3A 109.5 . .
C103 C101 C102 60.28(11) . .
C103 C101 C110 146.97(15) . .
C102 C101 C110 152.66(15) . .
C101 C102 C103 59.67(10) . .
C101 C102 C120 153.26(15) . .
C103 C102 C120 147.01(14) . .
C101 C103 C102 60.05(11) . .
C101 C103 C130 149.70(15) . .
C102 C103 C130 150.20(15) . .
C111 C110 C101 122.73(14) . .
C111 C110 C113 117.58(13) . .
C101 C110 C113 119.10(14) . .
N112 C111 C110 178.24(17) . .
C111 N112 Zn1 151.76(13) . .
N114 C113 C110 179.21(17) . .
C113 N114 Zn2 166.59(14) . .
C102 C120 C123 122.24(14) . .
C102 C120 C121 118.63(14) . .
C123 C120 C121 119.12(14) . .
N122 C121 C120 177.50(17) . .
N124 C123 C120 179.24(18) . .
C103 C130 C133 120.36(14) . .
C103 C130 C131 119.60(14) . .
C133 C130 C131 119.96(14) . .
N132 C131 C130 176.97(17) . .
N134 C133 C130 178.24(17) . .
C133 N134 Zn1 143.22(13) . 1_645

loop_
_geom_bond_atom_site_label_1
_geom_bond_atom_site_label_2
_geom_bond_distance
_geom_bond_site_symmetry_2
Zn1 O1 2.0839(13) 2_566
Zn1 O1 2.0839(13) .
Zn1 N134 2.1238(13) 1_465
Zn1 N134 2.1238(13) 2_656
Zn1 N112 2.1665(14) 2_566
Zn1 N112 2.1665(14) .
O1 C1 1.426(2) .
O1 H1 0.844(10) .
C1 H1C 0.9800 .
C1 H1A 0.9800 .
C1 H1B 0.9800 .
Zn2 O2 2.0977(13) .
Zn2 O2 2.0977(13) 2_557
Zn2 N114 2.1124(14) .
Zn2 N114 2.1124(14) 2_557
Zn2 O3 2.1168(13) 2_557
Zn2 O3 2.1168(13) .
O2 C2 1.432(2) .
O2 H2 0.851(10) .
C2 H2C 0.9800 .
C2 H2B 0.9800 .
C2 H2A 0.9800 .
O3 C3 1.425(2) .
O3 H3 0.849(10) .
C3 H3B 0.9800 .
C3 H3C 0.9800 .
C3 H3A 0.9800 .
C101 C103 1.383(2) .
C101 C102 1.388(2) .
C101 C110 1.408(2) .
C102 C103 1.391(2) .
C102 C120 1.397(2) .
C103 C130 1.399(2) .
C110 C111 1.407(2) .
C110 C113 1.412(2) .
C111 N112 1.153(2) .
C113 N114 1.149(2) .
C120 C123 1.413(2) .
C120 C121 1.416(2) .
C121 N122 1.150(2) .
C123 N124 1.153(2) .
C130 C133 1.404(2) .
C130 C131 1.414(2) .
C131 N132 1.150(2) .
C133 N134 1.154(2) .
N134 Zn1 2.1238(13) 1_645

loop_
_geom_hbond_atom_site_label_D
_geom_hbond_atom_site_label_H
_geom_hbond_atom_site_label_A
_geom_hbond_distance_DH
_geom_hbond_distance_HA
_geom_hbond_distance_DA
_geom_hbond_angle_DHA
_geom_hbond_site_symmetry_A
O1 H1 N122 0.844(10) 1.945(11) 2.7772(19) 168(2) 2_656
O2 H2 N124 0.851(10) 1.922(11) 2.7669(19) 172(3) 1_556
O3 H3 N132 0.849(10) 1.911(10) 2.756(2) 173(3) .
